data_7044404
loop_
_publ_author_name
'Hill, Anthony'
'Foreman, Mark'
'Ma, Chenxi'
'Otten, Natalie E.'
'Sharma, Manab'
'Tshabang, Never'
'Ward, Jas S.'

_publ_section_title
;
 Dihydrobis(methimazolyl)borato Complexes of Ruthenium and Osmium
;
_journal_name_full 'Dalton Trans.'
_journal_paper_doi 10.1039/C7DT02420G
_journal_year 2017
_chemical_formula_sum 'C27 H27 B Cl3 N4 O P Ru S2 Si'
_chemical_formula_weight 764.94
_chemical_name_systematic
;
 ?
;
_space_group_IT_number 2
_symmetry_cell_setting triclinic
_symmetry_space_group_name_Hall '-P 1'
_symmetry_space_group_name_H-M 'P -1'
_atom_sites_solution_hydrogens geom
_atom_sites_solution_primary direct
_atom_sites_solution_secondary difmap
_audit_creation_method SHELXL-97
_audit_update_record
;
2017-03-03 deposited with the CCDC.
2017-09-28 downloaded from the CCDC.
;
_cell_angle_alpha 89.448(5)
_cell_angle_beta 81.499(5)
_cell_angle_gamma 63.321(5)
_cell_formula_units_Z 2
_cell_length_a 10.101(5)
_cell_length_b 10.655(5)
_cell_length_c 16.973(5)
_cell_measurement_reflns_used 3562
_cell_measurement_temperature 173(2)
_cell_measurement_theta_max 25
_cell_measurement_theta_min 3
_cell_volume 1611.0(12)
_computing_structure_refinement 'SHELXL-97 (Sheldrick, 1997)'
_computing_structure_solution 'SHELXS-97 (Sheldrick, 1990)'
_diffrn_ambient_temperature 173(2)
_diffrn_measured_fraction_theta_full 0.997
_diffrn_measured_fraction_theta_max 0.997
_diffrn_measurement_device Area
_diffrn_measurement_device_type 'Nonius KappaCCD'
_diffrn_measurement_method '\f and \w'
_diffrn_radiation_monochromator graphite
_diffrn_radiation_source 'fine-focus sealed tube'
_diffrn_radiation_type 'Mo K\a'
_diffrn_radiation_wavelength 0.71073
_diffrn_reflns_av_R_equivalents 0.0521
_diffrn_reflns_av_sigmaI/netI 0.0477
_diffrn_reflns_limit_h_max 12
_diffrn_reflns_limit_h_min -12
_diffrn_reflns_limit_k_max 13
_diffrn_reflns_limit_k_min -13
_diffrn_reflns_limit_l_max 21
_diffrn_reflns_limit_l_min -21
_diffrn_reflns_number 33379
_diffrn_reflns_theta_full 27.12
_diffrn_reflns_theta_max 27.12
_diffrn_reflns_theta_min 3.06
_exptl_absorpt_coefficient_mu 0.981
_exptl_absorpt_correction_T_max 0.957
_exptl_absorpt_correction_T_min 0.926
_exptl_absorpt_correction_type integration
_exptl_absorpt_process_details
;
Gaussian integration (Coppens, 1970)
;
_exptl_crystal_colour orange
_exptl_crystal_density_diffrn 1.577
_exptl_crystal_density_method 'not measured'
_exptl_crystal_description plate
_exptl_crystal_F_000 772
_exptl_crystal_size_max 0.60
_exptl_crystal_size_mid 0.11
_exptl_crystal_size_min 0.11
_refine_diff_density_max 0.473
_refine_diff_density_min -0.427
_refine_diff_density_rms 0.073
_refine_ls_extinction_coef 0.0021(4)
_refine_ls_extinction_expression Fc^*^=kFc[1+0.001xFc^2^\l^3^/sin(2\q)]^-1/4^
_refine_ls_extinction_method SHELXL
_refine_ls_goodness_of_fit_ref 0.973
_refine_ls_hydrogen_treatment mixed
_refine_ls_matrix_type full
_refine_ls_number_parameters 379
_refine_ls_number_reflns 7089
_refine_ls_number_restraints 0
_refine_ls_restrained_S_all 0.973
_refine_ls_R_factor_all 0.0529
_refine_ls_R_factor_gt 0.0341
_refine_ls_shift/su_max 0.001
_refine_ls_shift/su_mean 0.000
_refine_ls_structure_factor_coef Fsqd
_refine_ls_weighting_details 'calc w=1/[\s^2^(Fo^2^)+(0.0293P)^2^+1.2731P] where P=(Fo^2^+2Fc^2^)/3'
_refine_ls_weighting_scheme calc
_refine_ls_wR_factor_gt 0.0683
_refine_ls_wR_factor_ref 0.0757
_reflns_number_gt 5621
_reflns_number_total 7089
_reflns_threshold_expression >2sigma(I)
_cod_data_source_file c7dt02420g2.cif
_cod_data_source_block mks5
_cod_database_code 7044404

loop_
_symmetry_equiv_pos_as_xyz
'x, y, z'
'-x, -y, -z'

loop_
_atom_site_label
_atom_site_type_symbol
_atom_site_fract_x
_atom_site_fract_y
_atom_site_fract_z
_atom_site_U_iso_or_equiv
_atom_site_adp_type
_atom_site_occupancy
_atom_site_symmetry_multiplicity
_atom_site_calc_flag
_atom_site_refinement_flags
Ru1 Ru 0.35437(2) 0.32721(2) 0.212990(12) 0.02469(8) Uani 1 1 d .
Cl1 Cl 0.67188(8) -0.00015(8) 0.26690(5) 0.0515(2) Uani 1 1 d .
P1 P 0.41438(7) 0.38395(7) 0.33333(4) 0.02787(15) Uani 1 1 d .
Si1 Si 0.58119(7) 0.12942(7) 0.17548(4) 0.02985(17) Uani 1 1 d .
O1 O 0.2462(3) 0.1175(3) 0.26992(16) 0.0658(7) Uani 1 1 d .
C1 C 0.2880(3) 0.1998(3) 0.25260(18) 0.0388(7) Uani 1 1 d .
B1 B 0.0781(3) 0.5719(3) 0.21639(19) 0.0334(7) Uani 1 1 d .
Cl2 Cl 0.58141(10) -0.01825(9) 0.09630(6) 0.0582(2) Uani 1 1 d .
Cl3 Cl 0.76428(7) 0.15272(8) 0.11533(5) 0.04487(19) Uani 1 1 d .
S1 S 0.27244(8) 0.29035(8) 0.09017(4) 0.03995(18) Uani 1 1 d .
N11 N 0.0105(2) 0.5130(3) 0.16008(14) 0.0378(6) Uani 1 1 d .
C11 C 0.0838(3) 0.4007(3) 0.10750(17) 0.0357(6) Uani 1 1 d .
N12 N -0.0184(3) 0.3867(3) 0.06980(15) 0.0447(6) Uani 1 1 d .
C12 C -0.1427(3) 0.5697(4) 0.1552(2) 0.0507(9) Uani 1 1 d .
H12 H -0.2212 0.6492 0.1860 0.061 Uiso 1 1 calc R
C13 C -0.1590(3) 0.4923(4) 0.0994(2) 0.0542(9) Uani 1 1 d .
H13 H -0.2507 0.5074 0.0830 0.065 Uiso 1 1 calc R
C14 C 0.0161(4) 0.2744(4) 0.0102(2) 0.0585(10) Uani 1 1 d .
H14A H -0.0764 0.2873 -0.0082 0.088 Uiso 1 1 calc R
H14B H 0.0609 0.1833 0.0339 0.088 Uiso 1 1 calc R
H14C H 0.0871 0.2769 -0.0351 0.088 Uiso 1 1 calc R
S2 S 0.44637(7) 0.47949(7) 0.14270(4) 0.02920(15) Uani 1 1 d .
N21 N 0.1438(2) 0.6659(2) 0.17557(13) 0.0324(5) Uani 1 1 d .
C21 C 0.2865(3) 0.6348(3) 0.14397(15) 0.0280(5) Uani 1 1 d .
N22 N 0.2879(2) 0.7514(2) 0.11363(14) 0.0380(6) Uani 1 1 d .
C22 C 0.0562(3) 0.8081(3) 0.16603(18) 0.0432(7) Uani 1 1 d .
H22 H -0.0488 0.8595 0.1838 0.052 Uiso 1 1 calc R
C23 C 0.1437(3) 0.8600(3) 0.1279(2) 0.0486(8) Uani 1 1 d .
H23 H 0.1128 0.9541 0.1132 0.058 Uiso 1 1 calc R
C24 C 0.4219(3) 0.7599(3) 0.0742(2) 0.0537(9) Uani 1 1 d .
H24A H 0.3943 0.8557 0.0576 0.081 Uiso 1 1 calc R
H24B H 0.4672 0.6934 0.0271 0.081 Uiso 1 1 calc R
H24C H 0.4942 0.7363 0.1112 0.081 Uiso 1 1 calc R
C111 C 0.3392(3) 0.5758(3) 0.34942(16) 0.0352(6) Uani 1 1 d .
C112 C 0.4294(4) 0.6417(4) 0.3423(2) 0.0588(9) Uani 1 1 d .
H112 H 0.5354 0.5871 0.3338 0.071 Uiso 1 1 calc R
C113 C 0.3667(5) 0.7880(4) 0.3474(3) 0.0848(15) Uani 1 1 d .
H113 H 0.4300 0.8329 0.3420 0.102 Uiso 1 1 calc R
C114 C 0.2142(5) 0.8671(4) 0.3602(2) 0.0775(13) Uani 1 1 d .
H114 H 0.1720 0.9669 0.3623 0.093 Uiso 1 1 calc R
C115 C 0.1229(4) 0.8040(3) 0.3699(2) 0.0578(9) Uani 1 1 d .
H115 H 0.0171 0.8596 0.3802 0.069 Uiso 1 1 calc R
C116 C 0.1838(3) 0.6587(3) 0.36488(18) 0.0450(7) Uani 1 1 d .
H116 H 0.1194 0.6150 0.3720 0.054 Uiso 1 1 calc R
C121 C 0.6100(3) 0.3206(3) 0.34650(16) 0.0327(6) Uani 1 1 d .
C122 C 0.6613(3) 0.2621(3) 0.41621(18) 0.0435(7) Uani 1 1 d .
H122 H 0.5946 0.2502 0.4578 0.052 Uiso 1 1 calc R
C123 C 0.8088(4) 0.2211(4) 0.4255(2) 0.0547(9) Uani 1 1 d .
H123 H 0.8429 0.1805 0.4731 0.066 Uiso 1 1 calc R
C124 C 0.9065(4) 0.2391(4) 0.3659(2) 0.0551(9) Uani 1 1 d .
H124 H 1.0069 0.2129 0.3729 0.066 Uiso 1 1 calc R
C125 C 0.8578(3) 0.2951(4) 0.2963(2) 0.0487(8) Uani 1 1 d .
H125 H 0.9253 0.3062 0.2549 0.058 Uiso 1 1 calc R
C126 C 0.7109(3) 0.3356(3) 0.28633(18) 0.0400(7) Uani 1 1 d .
H126 H 0.6785 0.3740 0.2379 0.048 Uiso 1 1 calc R
C131 C 0.3348(3) 0.3327(3) 0.42480(16) 0.0338(6) Uani 1 1 d .
C132 C 0.3545(3) 0.1945(3) 0.42874(18) 0.0434(7) Uani 1 1 d .
H132 H 0.4024 0.1307 0.3830 0.052 Uiso 1 1 calc R
C133 C 0.3047(4) 0.1496(3) 0.49891(19) 0.0519(8) Uani 1 1 d .
H133 H 0.3195 0.0552 0.5010 0.062 Uiso 1 1 calc R
C134 C 0.2341(4) 0.2412(4) 0.56528(19) 0.0541(9) Uani 1 1 d .
H134 H 0.1986 0.2105 0.6129 0.065 Uiso 1 1 calc R
C135 C 0.2149(4) 0.3769(4) 0.5628(2) 0.0593(9) Uani 1 1 d .
H135 H 0.1671 0.4399 0.6088 0.071 Uiso 1 1 calc R
C136 C 0.2653(3) 0.4224(3) 0.49309(17) 0.0464(8) Uani 1 1 d .
H136 H 0.2519 0.5165 0.4921 0.056 Uiso 1 1 calc R
H2 H -0.010(3) 0.636(3) 0.2683(16) 0.035(7) Uiso 1 1 d .
H1 H 0.170(3) 0.475(3) 0.2464(15) 0.033(7) Uiso 1 1 d .

loop_
_atom_site_aniso_label
_atom_site_aniso_U_11
_atom_site_aniso_U_22
_atom_site_aniso_U_33
_atom_site_aniso_U_23
_atom_site_aniso_U_13
_atom_site_aniso_U_12
Ru1 0.01938(11) 0.02354(12) 0.02867(13) 0.00661(8) -0.00113(7) -0.00845(8)
Cl1 0.0413(4) 0.0376(4) 0.0482(5) 0.0180(3) 0.0026(3) 0.0030(3)
P1 0.0271(3) 0.0256(3) 0.0270(4) 0.0062(3) -0.0017(3) -0.0094(3)
Si1 0.0250(4) 0.0224(4) 0.0362(4) 0.0040(3) 0.0011(3) -0.0074(3)
O1 0.0589(15) 0.0564(15) 0.094(2) 0.0233(14) -0.0014(13) -0.0400(13)
C1 0.0271(14) 0.0374(16) 0.0482(18) 0.0103(14) -0.0027(12) -0.0125(13)
B1 0.0246(15) 0.0351(17) 0.0340(17) 0.0106(14) -0.0010(12) -0.0090(13)
Cl2 0.0615(5) 0.0374(4) 0.0717(6) -0.0142(4) -0.0032(4) -0.0208(4)
Cl3 0.0279(3) 0.0406(4) 0.0557(5) 0.0073(3) 0.0089(3) -0.0112(3)
S1 0.0313(4) 0.0522(5) 0.0366(4) -0.0012(3) -0.0055(3) -0.0190(3)
N11 0.0225(11) 0.0464(15) 0.0435(14) 0.0175(12) -0.0057(10) -0.0148(11)
C11 0.0334(14) 0.0495(18) 0.0347(15) 0.0182(13) -0.0114(12) -0.0266(14)
N12 0.0405(14) 0.0661(18) 0.0441(15) 0.0233(13) -0.0171(11) -0.0358(14)
C12 0.0235(14) 0.062(2) 0.064(2) 0.0299(18) -0.0103(14) -0.0162(14)
C13 0.0329(17) 0.078(3) 0.063(2) 0.0332(19) -0.0203(15) -0.0318(17)
C14 0.067(2) 0.091(3) 0.047(2) 0.0208(19) -0.0237(17) -0.058(2)
S2 0.0220(3) 0.0270(3) 0.0347(4) 0.0099(3) -0.0004(2) -0.0090(3)
N21 0.0249(11) 0.0283(12) 0.0356(13) 0.0072(10) -0.0034(9) -0.0051(9)
C21 0.0276(13) 0.0266(13) 0.0289(14) 0.0083(11) -0.0054(10) -0.0115(11)
N22 0.0357(13) 0.0270(12) 0.0492(15) 0.0137(11) -0.0084(10) -0.0120(10)
C22 0.0329(15) 0.0276(15) 0.0505(19) 0.0089(13) -0.0039(13) 0.0015(12)
C23 0.0483(18) 0.0257(15) 0.060(2) 0.0129(14) -0.0085(15) -0.0063(14)
C24 0.0484(18) 0.0445(18) 0.076(2) 0.0279(17) -0.0095(16) -0.0280(16)
C111 0.0459(16) 0.0263(14) 0.0296(15) 0.0057(11) -0.0028(12) -0.0141(13)
C112 0.058(2) 0.0399(19) 0.074(2) -0.0012(17) 0.0139(18) -0.0259(17)
C113 0.098(3) 0.043(2) 0.107(4) -0.007(2) 0.035(3) -0.041(2)
C114 0.106(3) 0.0303(18) 0.069(3) 0.0055(17) 0.024(2) -0.019(2)
C115 0.066(2) 0.0323(17) 0.050(2) 0.0027(15) -0.0042(16) -0.0014(16)
C116 0.0494(18) 0.0328(16) 0.0419(18) 0.0016(13) -0.0102(14) -0.0081(14)
C121 0.0322(14) 0.0306(14) 0.0328(15) 0.0037(11) -0.0078(11) -0.0114(12)
C122 0.0419(17) 0.0486(18) 0.0363(17) 0.0107(14) -0.0089(13) -0.0166(15)
C123 0.050(2) 0.059(2) 0.047(2) 0.0112(16) -0.0246(15) -0.0137(17)
C124 0.0364(17) 0.062(2) 0.063(2) 0.0060(18) -0.0158(15) -0.0170(16)
C125 0.0336(16) 0.059(2) 0.053(2) 0.0088(16) -0.0078(14) -0.0205(15)
C126 0.0332(15) 0.0453(17) 0.0406(17) 0.0101(13) -0.0079(12) -0.0166(13)
C131 0.0315(14) 0.0341(15) 0.0293(14) 0.0097(12) -0.0024(11) -0.0101(12)
C132 0.0470(17) 0.0333(16) 0.0373(17) 0.0093(13) 0.0041(13) -0.0106(13)
C133 0.0535(19) 0.0408(18) 0.052(2) 0.0215(15) 0.0041(15) -0.0170(15)
C134 0.0524(19) 0.057(2) 0.0399(18) 0.0199(16) 0.0080(14) -0.0185(17)
C135 0.071(2) 0.057(2) 0.0352(18) 0.0048(16) 0.0127(16) -0.0223(19)
C136 0.0581(19) 0.0409(17) 0.0337(17) 0.0048(13) 0.0038(14) -0.0200(15)

loop_
_atom_type_symbol
_atom_type_description
_atom_type_scat_dispersion_real
_atom_type_scat_dispersion_imag
_atom_type_scat_source
C C 0.0033 0.0016 'International Tables Vol C Tables 4.2.6.8 and 6.1.1.4'
H H 0.0000 0.0000 'International Tables Vol C Tables 4.2.6.8 and 6.1.1.4'
B B 0.0013 0.0007 'International Tables Vol C Tables 4.2.6.8 and 6.1.1.4'
N N 0.0061 0.0033 'International Tables Vol C Tables 4.2.6.8 and 6.1.1.4'
O O 0.0106 0.0060 'International Tables Vol C Tables 4.2.6.8 and 6.1.1.4'
Si Si 0.0817 0.0704 'International Tables Vol C Tables 4.2.6.8 and 6.1.1.4'
S S 0.1246 0.1234 'International Tables Vol C Tables 4.2.6.8 and 6.1.1.4'
Cl Cl 0.1484 0.1585 'International Tables Vol C Tables 4.2.6.8 and 6.1.1.4'
Ru Ru -1.2594 0.8363 'International Tables Vol C Tables 4.2.6.8 and 6.1.1.4'
P P 0.1023 0.0942 'International Tables Vol C Tables 4.2.6.8 and 6.1.1.4'

loop_
_exptl_crystal_face_index_h
_exptl_crystal_face_index_k
_exptl_crystal_face_index_l
_exptl_crystal_face_perp_dist
1 0 0 0.085
0 1 0 0.040
0 0 1 0.030
0 0 -1 0.045
1 -2 7 0.056
-1 2 -8 0.052
1 -2 -5 0.065
-1 2 0 0.057
-18 -19 2 0.054
-4 -15 1 0.051
4 3 16 0.033
1 8 15 0.023
20 17 -1 0.045

loop_
_geom_angle_atom_site_label_1
_geom_angle_atom_site_label_2
_geom_angle_atom_site_label_3
_geom_angle
C1 Ru1 Si1 84.36(9)
C1 Ru1 P1 97.49(10)
Si1 Ru1 P1 95.73(3)
C1 Ru1 S2 172.03(10)
Si1 Ru1 S2 92.22(4)
P1 Ru1 S2 90.00(3)
C1 Ru1 S1 84.18(10)
Si1 Ru1 S1 89.45(4)
P1 Ru1 S1 174.69(3)
S2 Ru1 S1 88.60(3)
C121 P1 C131 102.02(12)
C121 P1 C111 102.33(13)
C131 P1 C111 103.90(13)
C121 P1 Ru1 120.56(9)
C131 P1 Ru1 115.63(10)
C111 P1 Ru1 110.39(9)
Cl2 Si1 Cl3 98.95(5)
Cl2 Si1 Cl1 99.87(6)
Cl3 Si1 Cl1 102.83(5)
Cl2 Si1 Ru1 116.39(5)
Cl3 Si1 Ru1 119.31(5)
Cl1 Si1 Ru1 116.30(4)
O1 C1 Ru1 173.5(3)
N11 B1 N21 113.5(2)
C11 S1 Ru1 102.79(10)
C11 N11 C12 107.6(3)
C11 N11 B1 127.6(2)
C12 N11 B1 124.8(3)
N11 C11 N12 108.1(2)
N11 C11 S1 127.3(2)
N12 C11 S1 124.6(2)
C11 N12 C13 108.8(3)
C11 N12 C14 124.9(3)
C13 N12 C14 126.3(3)
C13 C12 N11 107.9(3)
C12 C13 N12 107.5(3)
C21 S2 Ru1 103.07(9)
C21 N21 C22 107.0(2)
C21 N21 B1 130.3(2)
C22 N21 B1 122.7(2)
N22 C21 N21 108.4(2)
N22 C21 S2 122.72(19)
N21 C21 S2 128.9(2)
C21 N22 C23 108.7(2)
C21 N22 C24 124.8(2)
C23 N22 C24 126.5(2)
C23 C22 N21 108.7(2)
C22 C23 N22 107.1(3)
C112 C111 C116 118.4(3)
C112 C111 P1 122.5(2)
C116 C111 P1 119.0(2)
C111 C112 C113 120.4(3)
C114 C113 C112 120.1(4)
C115 C114 C113 120.4(3)
C114 C115 C116 120.1(3)
C115 C116 C111 120.6(3)
C126 C121 C122 118.3(3)
C126 C121 P1 119.5(2)
C122 C121 P1 122.1(2)
C123 C122 C121 120.5(3)
C124 C123 C122 120.4(3)
C125 C124 C123 119.7(3)
C124 C125 C126 120.3(3)
C125 C126 C121 120.7(3)
C136 C131 C132 117.9(3)
C136 C131 P1 122.8(2)
C132 C131 P1 119.1(2)
C133 C132 C131 120.6(3)
C134 C133 C132 120.3(3)
C135 C134 C133 119.9(3)
C134 C135 C136 120.2(3)
C131 C136 C135 121.1(3)

loop_
_geom_bond_atom_site_label_1
_geom_bond_atom_site_label_2
_geom_bond_distance
Ru1 C1 1.847(3)
Ru1 Si1 2.3140(10)
Ru1 P1 2.3714(9)
Ru1 S2 2.4307(10)
Ru1 S1 2.4500(10)
Cl1 Si1 2.0967(11)
P1 C121 1.828(3)
P1 C131 1.834(3)
P1 C111 1.839(3)
Si1 Cl2 2.0781(13)
Si1 Cl3 2.0913(12)
O1 C1 1.151(3)
B1 N11 1.538(4)
B1 N21 1.539(4)
S1 C11 1.712(3)
N11 C11 1.344(4)
N11 C12 1.402(3)
C11 N12 1.353(3)
N12 C13 1.379(4)
N12 C14 1.456(4)
C12 C13 1.337(5)
S2 C21 1.714(3)
N21 C21 1.349(3)
N21 C22 1.392(3)
C21 N22 1.346(3)
N22 C23 1.380(4)
N22 C24 1.459(4)
C22 C23 1.331(4)
C111 C112 1.371(4)
C111 C116 1.396(4)
C112 C113 1.393(5)
C113 C114 1.367(6)
C114 C115 1.356(6)
C115 C116 1.383(4)
C121 C126 1.394(4)
C121 C122 1.391(4)
C122 C123 1.386(4)
C123 C124 1.380(5)
C124 C125 1.373(5)
C125 C126 1.384(4)
C131 C136 1.389(4)
C131 C132 1.397(4)
C132 C133 1.389(4)
C133 C134 1.374(5)
C134 C135 1.371(5)
C135 C136 1.387(4)
